data_4064916
loop_
_publ_author_name
'Ma, Wen-An'
'Wang, Zhong-Xia'

_publ_section_title
;
 Zinc and Aluminum Complexes Supported by Quinoline-Based N,N,N-Chelate
 Ligands: Synthesis, Characterization, and Catalysis in the Ring-Opening
 Polymerization of \e-Caprolactone andrac-Lactide
;
_journal_issue 16
_journal_name_full Organometallics
_journal_page_first 4364
_journal_paper_doi 10.1021/om200423g
_journal_volume 30
_journal_year 2011
_chemical_formula_sum 'C29 H27 Al N3 P'
_chemical_formula_weight 475.49
_chemical_name_systematic
;
 ?
;
_space_group_IT_number 2
_symmetry_cell_setting triclinic
_symmetry_space_group_name_Hall '-P 1'
_symmetry_space_group_name_H-M 'P -1'
_atom_sites_solution_hydrogens geom
_atom_sites_solution_primary direct
_atom_sites_solution_secondary difmap
_audit_creation_method SHELXL-97
_cell_angle_alpha 104.816(5)
_cell_angle_beta 95.061(5)
_cell_angle_gamma 102.460(5)
_cell_formula_units_Z 2
_cell_length_a 9.749(5)
_cell_length_b 10.560(5)
_cell_length_c 18.134(5)
_cell_measurement_reflns_used 8136
_cell_measurement_temperature 291(2)
_cell_measurement_theta_max 69.3668
_cell_measurement_theta_min 2.5457
_cell_volume 1741.9(13)
_computing_cell_refinement 'CrysAlisPro (Oxford Diffraction Ltd.)'
_computing_data_collection 'CrysAlisPro (Oxford Diffraction Ltd.)'
_computing_data_reduction 'CrysAlisPro (Oxford Diffraction Ltd.)'
_computing_molecular_graphics 'Ortep-3 (L. J. Farrugia, 2001)'
_computing_publication_material SHELXL-97
_computing_structure_refinement 'SHELXL-97 (Sheldrick, 1997)'
_computing_structure_solution 'SHELXS-97 (Sheldrick, 1997)'
_diffrn_ambient_temperature 291(2)
_diffrn_detector_area_resol_mean 15.9149
_diffrn_measured_fraction_theta_full 0.978
_diffrn_measured_fraction_theta_max 0.978
_diffrn_measurement_device_type 'Gemini S Ultra, Oxford Diffraction'
_diffrn_measurement_method '\w scans'
_diffrn_radiation_monochromator mirror
_diffrn_radiation_source 'Enhance Ultra (Cu) X-ray Source'
_diffrn_radiation_type CuK\a
_diffrn_radiation_wavelength 1.54184
_diffrn_reflns_av_R_equivalents 0.0207
_diffrn_reflns_av_sigmaI/netI 0.0266
_diffrn_reflns_limit_h_max 11
_diffrn_reflns_limit_h_min -10
_diffrn_reflns_limit_k_max 12
_diffrn_reflns_limit_k_min -12
_diffrn_reflns_limit_l_max 21
_diffrn_reflns_limit_l_min -21
_diffrn_reflns_number 15087
_diffrn_reflns_theta_full 69.48
_diffrn_reflns_theta_max 69.48
_diffrn_reflns_theta_min 2.55
_exptl_absorpt_coefficient_mu 1.061
_exptl_absorpt_correction_T_max 0.7848
_exptl_absorpt_correction_T_min 0.7276
_exptl_absorpt_correction_type multi-scan
_exptl_absorpt_process_details
;
CrysAlisPro, Oxford Diffraction Ltd.,
Version 1.171.33.52 (release 06-11-2009 CrysAlis171 .NET)
(compiled Nov  6 2009,16:24:50)
Empirical absorption correction using spherical harmonics,
 implemented in SCALE3 ABSPACK scaling algorithm.
;
_exptl_crystal_density_diffrn 0.907
_exptl_crystal_density_method 'not measured'
_exptl_crystal_F_000 500
_exptl_crystal_size_max 0.32
_exptl_crystal_size_mid 0.30
_exptl_crystal_size_min 0.24
_platon_squeeze_details
;
;
_refine_diff_density_max 0.215
_refine_diff_density_min -0.231
_refine_diff_density_rms 0.058
_refine_ls_extinction_method none
_refine_ls_goodness_of_fit_ref 1.004
_refine_ls_hydrogen_treatment constr
_refine_ls_matrix_type full
_refine_ls_number_parameters 309
_refine_ls_number_reflns 6395
_refine_ls_number_restraints 0
_refine_ls_restrained_S_all 1.004
_refine_ls_R_factor_all 0.0664
_refine_ls_R_factor_gt 0.0578
_refine_ls_shift/su_max 0.000
_refine_ls_shift/su_mean 0.000
_refine_ls_structure_factor_coef Fsqd
_refine_ls_weighting_details 'calc w=1/[\s^2^(Fo^2^)+(0.0152P)^2^+2.7500P] where P=(Fo^2^+2Fc^2^)/3'
_refine_ls_weighting_scheme calc
_refine_ls_wR_factor_gt 0.1565
_refine_ls_wR_factor_ref 0.1591
_reflns_number_gt 4877
_reflns_number_total 6395
_reflns_threshold_expression >2sigma(I)
_cod_data_source_file om200423g_si_001.cif
_cod_data_source_block 3
_cod_database_code 4064916

loop_
_symmetry_equiv_pos_as_xyz
'x, y, z'
'-x, -y, -z'

loop_
_atom_site_label
_atom_site_type_symbol
_atom_site_fract_x
_atom_site_fract_y
_atom_site_fract_z
_atom_site_U_iso_or_equiv
_atom_site_adp_type
_atom_site_occupancy
_atom_site_symmetry_multiplicity
_atom_site_calc_flag
_atom_site_refinement_flags
P1 P 0.07367(9) 0.07981(9) 0.23582(5) 0.0570(2) Uani 1 1 d .
Al1 Al 0.26136(11) -0.07812(12) 0.30913(6) 0.0644(3) Uani 1 1 d .
N2 N 0.0864(3) -0.0232(3) 0.28859(15) 0.0582(7) Uani 1 1 d .
N1 N 0.1518(3) -0.1098(3) 0.40567(16) 0.0688(8) Uani 1 1 d .
N3 N 0.3384(3) -0.0348(3) 0.21146(17) 0.0692(8) Uani 1 1 d .
C18 C -0.0415(3) -0.0166(4) 0.14597(18) 0.0562(8) Uani 1 1 d .
C19 C -0.0721(4) -0.1556(4) 0.1243(2) 0.0708(10) Uani 1 1 d .
H19 H -0.0401 -0.2001 0.1579 0.085 Uiso 1 1 calc R
C24 C -0.0041(4) 0.2151(4) 0.28152(19) 0.0609(8) Uani 1 1 d .
C22 C -0.1679(4) -0.0264(5) 0.0234(2) 0.0776(11) Uani 1 1 d .
H22 H -0.2003 0.0175 -0.0104 0.093 Uiso 1 1 calc R
C5 C 0.0113(4) -0.1191(3) 0.38852(18) 0.0612(8) Uani 1 1 d .
C29 C -0.1456(4) 0.2135(4) 0.2643(2) 0.0719(10) Uani 1 1 d .
H29 H -0.2060 0.1402 0.2272 0.086 Uiso 1 1 calc R
C23 C -0.0900(4) 0.0487(4) 0.0943(2) 0.0661(9) Uani 1 1 d .
H23 H -0.0696 0.1426 0.1079 0.079 Uiso 1 1 calc R
C10 C 0.2376(4) 0.1552(4) 0.2198(2) 0.0676(9) Uani 1 1 d .
H10 H 0.2603 0.2483 0.2276 0.081 Uiso 1 1 calc R
C6 C -0.0275(4) -0.0757(3) 0.32315(18) 0.0589(8) Uani 1 1 d .
C7 C -0.1706(4) -0.0877(4) 0.3021(2) 0.0680(9) Uani 1 1 d .
H7 H -0.2004 -0.0622 0.2592 0.082 Uiso 1 1 calc R
C4 C -0.0904(5) -0.1683(4) 0.4318(2) 0.0716(10) Uani 1 1 d .
C21 C -0.1976(4) -0.1631(5) 0.0026(2) 0.0841(12) Uani 1 1 d .
H21 H -0.2497 -0.2125 -0.0455 0.101 Uiso 1 1 calc R
C15 C 0.4329(4) -0.1054(5) 0.1818(2) 0.0851(12) Uani 1 1 d .
H15 H 0.4311 -0.1880 0.1916 0.102 Uiso 1 1 calc R
C25 C 0.0851(4) 0.3265(4) 0.3377(2) 0.0750(10) Uani 1 1 d .
H25 H 0.1805 0.3293 0.3499 0.090 Uiso 1 1 calc R
C28 C -0.1980(5) 0.3210(5) 0.3020(3) 0.0877(12) Uani 1 1 d .
H28 H -0.2934 0.3192 0.2906 0.105 Uiso 1 1 calc R
C11 C 0.3399(4) 0.0854(4) 0.1955(2) 0.0678(9) Uani 1 1 d .
C2 C 0.1011(6) -0.1890(4) 0.5150(2) 0.0907(14) Uani 1 1 d .
H2 H 0.1354 -0.2098 0.5588 0.109 Uiso 1 1 calc R
C3 C -0.0376(6) -0.2024(4) 0.4967(2) 0.0893(13) Uani 1 1 d .
H3 H -0.1003 -0.2348 0.5273 0.107 Uiso 1 1 calc R
C1 C 0.1943(5) -0.1436(4) 0.4680(2) 0.0837(12) Uani 1 1 d .
H1 H 0.2906 -0.1367 0.4808 0.100 Uiso 1 1 calc R
C17 C 0.4294(4) 0.0474(5) 0.3805(2) 0.0933(13) Uani 1 1 d .
H17A H 0.5051 0.0685 0.3518 0.140 Uiso 1 1 calc R
H17B H 0.4597 0.0055 0.4181 0.140 Uiso 1 1 calc R
H17C H 0.4048 0.1290 0.4063 0.140 Uiso 1 1 calc R
C9 C -0.2341(5) -0.1769(4) 0.4084(2) 0.0844(12) Uani 1 1 d .
H9 H -0.3031 -0.2088 0.4360 0.101 Uiso 1 1 calc R
C26 C 0.0306(5) 0.4324(4) 0.3748(3) 0.0910(13) Uani 1 1 d .
H26 H 0.0896 0.5055 0.4127 0.109 Uiso 1 1 calc R
C12 C 0.4453(4) 0.1376(5) 0.1540(2) 0.0822(12) Uani 1 1 d .
H12 H 0.4511 0.2225 0.1466 0.099 Uiso 1 1 calc R
C27 C -0.1081(6) 0.4305(5) 0.3565(3) 0.0955(14) Uani 1 1 d .
H27 H -0.1427 0.5034 0.3808 0.115 Uiso 1 1 calc R
C8 C -0.2717(4) -0.1382(4) 0.3450(2) 0.0796(11) Uani 1 1 d .
H8 H -0.3672 -0.1454 0.3295 0.096 Uiso 1 1 calc R
C16 C 0.2335(5) -0.2771(4) 0.2705(3) 0.0978(14) Uani 1 1 d .
H16A H 0.1542 -0.3215 0.2902 0.147 Uiso 1 1 calc R
H16B H 0.3176 -0.3015 0.2875 0.147 Uiso 1 1 calc R
H16C H 0.2150 -0.3045 0.2151 0.147 Uiso 1 1 calc R
C13 C 0.5372(4) 0.0649(6) 0.1251(3) 0.0952(15) Uani 1 1 d .
H13 H 0.6041 0.0983 0.0968 0.114 Uiso 1 1 calc R
C20 C -0.1508(5) -0.2300(5) 0.0526(2) 0.0864(12) Uani 1 1 d .
H20 H -0.1717 -0.3240 0.0383 0.104 Uiso 1 1 calc R
C14 C 0.5300(5) -0.0601(6) 0.1384(3) 0.0977(15) Uani 1 1 d .
H14 H 0.5905 -0.1125 0.1180 0.117 Uiso 1 1 calc R

loop_
_atom_site_aniso_label
_atom_site_aniso_U_11
_atom_site_aniso_U_22
_atom_site_aniso_U_33
_atom_site_aniso_U_23
_atom_site_aniso_U_13
_atom_site_aniso_U_12
P1 0.0510(5) 0.0713(6) 0.0520(5) 0.0215(4) 0.0086(4) 0.0169(4)
Al1 0.0617(6) 0.0762(7) 0.0566(6) 0.0164(5) 0.0031(5) 0.0248(5)
N2 0.0560(15) 0.0722(18) 0.0518(15) 0.0253(14) 0.0091(12) 0.0173(13)
N1 0.087(2) 0.0710(19) 0.0504(16) 0.0166(14) 0.0042(15) 0.0276(17)
N3 0.0567(17) 0.088(2) 0.0610(18) 0.0158(16) 0.0104(14) 0.0210(16)
C18 0.0478(17) 0.075(2) 0.0492(17) 0.0199(16) 0.0136(14) 0.0168(16)
C19 0.076(2) 0.079(3) 0.057(2) 0.0199(19) 0.0095(18) 0.019(2)
C24 0.062(2) 0.069(2) 0.0556(19) 0.0223(17) 0.0116(16) 0.0176(17)
C22 0.069(2) 0.117(4) 0.055(2) 0.034(2) 0.0123(18) 0.028(2)
C5 0.077(2) 0.058(2) 0.0477(18) 0.0113(15) 0.0105(16) 0.0186(17)
C29 0.071(2) 0.084(3) 0.064(2) 0.0176(19) 0.0115(18) 0.031(2)
C23 0.064(2) 0.086(3) 0.057(2) 0.0279(19) 0.0168(16) 0.0236(19)
C10 0.058(2) 0.074(2) 0.074(2) 0.0289(19) 0.0116(17) 0.0128(17)
C6 0.068(2) 0.062(2) 0.0471(17) 0.0143(15) 0.0125(15) 0.0162(17)
C7 0.062(2) 0.083(3) 0.061(2) 0.0239(19) 0.0129(17) 0.0163(19)
C4 0.102(3) 0.062(2) 0.052(2) 0.0155(17) 0.021(2) 0.018(2)
C21 0.076(3) 0.115(4) 0.052(2) 0.015(2) 0.0051(18) 0.015(3)
C15 0.072(3) 0.101(3) 0.081(3) 0.016(2) 0.018(2) 0.029(2)
C25 0.075(2) 0.077(3) 0.072(2) 0.022(2) 0.013(2) 0.014(2)
C28 0.088(3) 0.100(3) 0.088(3) 0.026(3) 0.021(2) 0.048(3)
C11 0.0490(19) 0.094(3) 0.057(2) 0.0229(19) 0.0025(15) 0.0118(18)
C2 0.140(4) 0.085(3) 0.055(2) 0.028(2) 0.012(3) 0.035(3)
C3 0.137(4) 0.080(3) 0.057(2) 0.024(2) 0.028(3) 0.028(3)
C1 0.112(3) 0.082(3) 0.059(2) 0.020(2) -0.002(2) 0.035(2)
C17 0.075(3) 0.114(4) 0.079(3) 0.013(3) -0.009(2) 0.022(3)
C9 0.094(3) 0.084(3) 0.074(3) 0.021(2) 0.037(2) 0.010(2)
C26 0.109(4) 0.070(3) 0.084(3) 0.009(2) 0.014(3) 0.014(3)
C12 0.054(2) 0.121(4) 0.078(3) 0.043(3) 0.0096(19) 0.017(2)
C27 0.120(4) 0.081(3) 0.096(3) 0.020(3) 0.032(3) 0.045(3)
C8 0.069(2) 0.092(3) 0.076(3) 0.023(2) 0.020(2) 0.013(2)
C16 0.118(4) 0.089(3) 0.093(3) 0.023(3) 0.030(3) 0.036(3)
C13 0.056(2) 0.153(5) 0.082(3) 0.043(3) 0.017(2) 0.023(3)
C20 0.091(3) 0.088(3) 0.067(2) 0.007(2) 0.010(2) 0.013(2)
C14 0.070(3) 0.139(5) 0.083(3) 0.016(3) 0.024(2) 0.035(3)

loop_
_atom_type_symbol
_atom_type_description
_atom_type_scat_dispersion_real
_atom_type_scat_dispersion_imag
_atom_type_scat_source
C C 0.0181 0.0091 'International Tables Vol C Tables 4.2.6.8 and 6.1.1.4'
H H 0.0000 0.0000 'International Tables Vol C Tables 4.2.6.8 and 6.1.1.4'
N N 0.0311 0.0180 'International Tables Vol C Tables 4.2.6.8 and 6.1.1.4'
Al Al 0.2130 0.2455 'International Tables Vol C Tables 4.2.6.8 and 6.1.1.4'
P P 0.2955 0.4335 'International Tables Vol C Tables 4.2.6.8 and 6.1.1.4'

loop_
_geom_angle_atom_site_label_1
_geom_angle_atom_site_label_2
_geom_angle_atom_site_label_3
_geom_angle
N2 P1 C10 110.91(16)
N2 P1 C24 112.50(15)
C10 P1 C24 106.46(18)
N2 P1 C18 108.01(16)
C10 P1 C18 111.38(16)
C24 P1 C18 107.57(16)
N2 Al1 C17 121.84(17)
N2 Al1 C16 111.87(17)
C17 Al1 C16 124.9(2)
N2 Al1 N3 93.03(12)
C17 Al1 N3 92.94(17)
C16 Al1 N3 95.83(17)
N2 Al1 N1 77.53(12)
C17 Al1 N1 91.54(17)
C16 Al1 N1 88.43(16)
N3 Al1 N1 170.54(12)
C6 N2 P1 122.0(2)
C6 N2 Al1 115.6(2)
P1 N2 Al1 122.38(15)
C1 N1 C5 117.6(4)
C1 N1 Al1 130.9(3)
C5 N1 Al1 110.3(2)
C11 N3 C15 118.2(3)
C11 N3 Al1 122.1(2)
C15 N3 Al1 115.5(3)
C19 C18 C23 118.9(3)
C19 C18 P1 120.1(3)
C23 C18 P1 120.7(3)
C18 C19 C20 120.5(4)
C18 C19 H19 119.8
C20 C19 H19 119.8
C29 C24 C25 118.9(3)
C29 C24 P1 123.6(3)
C25 C24 P1 117.5(3)
C21 C22 C23 120.8(4)
C21 C22 H22 119.6
C23 C22 H22 119.6
N1 C5 C4 122.8(3)
N1 C5 C6 115.2(3)
C4 C5 C6 121.9(3)
C24 C29 C28 120.3(4)
C24 C29 H29 119.8
C28 C29 H29 119.8
C22 C23 C18 120.0(4)
C22 C23 H23 120.0
C18 C23 H23 120.0
C11 C10 P1 124.0(3)
C11 C10 H10 118.0
P1 C10 H10 118.0
C7 C6 N2 127.8(3)
C7 C6 C5 117.1(3)
N2 C6 C5 115.1(3)
C6 C7 C8 120.7(4)
C6 C7 H7 119.7
C8 C7 H7 119.7
C3 C4 C9 125.1(4)
C3 C4 C5 116.3(4)
C9 C4 C5 118.6(3)
C22 C21 C20 120.3(4)
C22 C21 H21 119.9
C20 C21 H21 119.9
C14 C15 N3 123.0(5)
C14 C15 H15 118.5
N3 C15 H15 118.5
C26 C25 C24 119.9(4)
C26 C25 H25 120.1
C24 C25 H25 120.1
C27 C28 C29 119.9(4)
C27 C28 H28 120.1
C29 C28 H28 120.1
N3 C11 C10 119.7(3)
N3 C11 C12 119.5(4)
C10 C11 C12 120.7(4)
C3 C2 C1 119.4(4)
C3 C2 H2 120.3
C1 C2 H2 120.3
C2 C3 C4 120.8(4)
C2 C3 H3 119.6
C4 C3 H3 119.6
N1 C1 C2 123.0(4)
N1 C1 H1 118.5
C2 C1 H1 118.5
Al1 C17 H17A 109.5
Al1 C17 H17B 109.5
H17A C17 H17B 109.5
Al1 C17 H17C 109.5
H17A C17 H17C 109.5
H17B C17 H17C 109.5
C8 C9 C4 119.5(4)
C8 C9 H9 120.2
C4 C9 H9 120.2
C27 C26 C25 120.6(4)
C27 C26 H26 119.7
C25 C26 H26 119.7
C13 C12 C11 120.7(4)
C13 C12 H12 119.6
C11 C12 H12 119.6
C26 C27 C28 120.4(4)
C26 C27 H27 119.8
C28 C27 H27 119.8
C9 C8 C7 122.2(4)
C9 C8 H8 118.9
C7 C8 H8 118.9
Al1 C16 H16A 109.5
Al1 C16 H16B 109.5
H16A C16 H16B 109.5
Al1 C16 H16C 109.5
H16A C16 H16C 109.5
H16B C16 H16C 109.5
C12 C13 C14 119.0(4)
C12 C13 H13 120.5
C14 C13 H13 120.5
C21 C20 C19 119.6(4)
C21 C20 H20 120.2
C19 C20 H20 120.2
C15 C14 C13 119.3(4)
C15 C14 H14 120.3
C13 C14 H14 120.3

loop_
_geom_bond_atom_site_label_1
_geom_bond_atom_site_label_2
_geom_bond_distance
P1 N2 1.638(3)
P1 C10 1.710(4)
P1 C24 1.810(4)
P1 C18 1.813(3)
Al1 N2 1.952(3)
Al1 C17 1.982(4)
Al1 C16 1.987(5)
Al1 N3 2.100(3)
Al1 N1 2.189(3)
N2 C6 1.403(4)
N1 C1 1.328(4)
N1 C5 1.354(4)
N3 C11 1.369(5)
N3 C15 1.369(5)
C18 C19 1.375(5)
C18 C23 1.403(5)
C19 C20 1.393(5)
C19 H19 0.9300
C24 C29 1.383(5)
C24 C25 1.402(5)
C22 C21 1.354(6)
C22 C23 1.380(5)
C22 H22 0.9300
C5 C4 1.412(5)
C5 C6 1.425(4)
C29 C28 1.390(5)
C29 H29 0.9300
C23 H23 0.9300
C10 C11 1.400(5)
C10 H10 0.9300
C6 C7 1.383(5)
C7 C8 1.408(5)
C7 H7 0.9300
C4 C3 1.403(5)
C4 C9 1.404(6)
C21 C20 1.387(6)
C21 H21 0.9300
C15 C14 1.368(6)
C15 H15 0.9300
C25 C26 1.385(6)
C25 H25 0.9300
C28 C27 1.381(6)
C28 H28 0.9300
C11 C12 1.425(5)
C2 C3 1.332(6)
C2 C1 1.392(6)
C2 H2 0.9300
C3 H3 0.9300
C1 H1 0.9300
C17 H17A 0.9600
C17 H17B 0.9600
C17 H17C 0.9600
C9 C8 1.361(6)
C9 H9 0.9300
C26 C27 1.358(6)
C26 H26 0.9300
C12 C13 1.357(6)
C12 H12 0.9300
C27 H27 0.9300
C8 H8 0.9300
C16 H16A 0.9600
C16 H16B 0.9600
C16 H16C 0.9600
C13 C14 1.390(7)
C13 H13 0.9300
C20 H20 0.9300
C14 H14 0.9300

loop_
_geom_torsion_atom_site_label_1
_geom_torsion_atom_site_label_2
_geom_torsion_atom_site_label_3
_geom_torsion_atom_site_label_4
_geom_torsion
C10 P1 N2 C6 166.5(3)
C24 P1 N2 C6 47.4(3)
C18 P1 N2 C6 -71.2(3)
C10 P1 N2 Al1 -12.3(2)
C24 P1 N2 Al1 -131.41(19)
C18 P1 N2 Al1 110.01(19)
C17 Al1 N2 C6 -106.0(3)
C16 Al1 N2 C6 61.1(3)
N3 Al1 N2 C6 158.6(2)
N1 Al1 N2 C6 -22.0(2)
C17 Al1 N2 P1 72.9(3)
C16 Al1 N2 P1 -120.0(2)
N3 Al1 N2 P1 -22.4(2)
N1 Al1 N2 P1 156.9(2)
N2 Al1 N1 C1 -173.5(4)
C17 Al1 N1 C1 -51.2(4)
C16 Al1 N1 C1 73.7(4)
N3 Al1 N1 C1 -169.4(7)
N2 Al1 N1 C5 19.8(2)
C17 Al1 N1 C5 142.1(3)
C16 Al1 N1 C5 -93.0(3)
N3 Al1 N1 C5 23.9(9)
N2 Al1 N3 C11 49.1(3)
C17 Al1 N3 C11 -73.0(3)
C16 Al1 N3 C11 161.5(3)
N1 Al1 N3 C11 45.1(9)
N2 Al1 N3 C15 -154.6(3)
C17 Al1 N3 C15 83.3(3)
C16 Al1 N3 C15 -42.2(3)
N1 Al1 N3 C15 -158.6(7)
N2 P1 C18 C19 -15.9(3)
C10 P1 C18 C19 106.1(3)
C24 P1 C18 C19 -137.6(3)
N2 P1 C18 C23 169.9(3)
C10 P1 C18 C23 -68.0(3)
C24 P1 C18 C23 48.3(3)
C23 C18 C19 C20 -0.4(5)
P1 C18 C19 C20 -174.7(3)
N2 P1 C24 C29 -98.6(3)
C10 P1 C24 C29 139.8(3)
C18 P1 C24 C29 20.3(3)
N2 P1 C24 C25 81.1(3)
C10 P1 C24 C25 -40.6(3)
C18 P1 C24 C25 -160.1(3)
C1 N1 C5 C4 -2.9(5)
Al1 N1 C5 C4 165.8(3)
C1 N1 C5 C6 177.2(3)
Al1 N1 C5 C6 -14.1(4)
C25 C24 C29 C28 0.1(6)
P1 C24 C29 C28 179.8(3)
C21 C22 C23 C18 -0.5(6)
C19 C18 C23 C22 0.5(5)
P1 C18 C23 C22 174.7(3)
N2 P1 C10 C11 47.7(4)
C24 P1 C10 C11 170.4(3)
C18 P1 C10 C11 -72.6(3)
P1 N2 C6 C7 21.6(5)
Al1 N2 C6 C7 -159.5(3)
P1 N2 C6 C5 -157.2(2)
Al1 N2 C6 C5 21.8(4)
N1 C5 C6 C7 177.9(3)
C4 C5 C6 C7 -2.0(5)
N1 C5 C6 N2 -3.2(4)
C4 C5 C6 N2 176.9(3)
N2 C6 C7 C8 -177.5(3)
C5 C6 C7 C8 1.3(5)
N1 C5 C4 C3 2.7(5)
C6 C5 C4 C3 -177.4(3)
N1 C5 C4 C9 -178.6(3)
C6 C5 C4 C9 1.3(5)
C23 C22 C21 C20 0.4(6)
C11 N3 C15 C14 1.3(6)
Al1 N3 C15 C14 -156.0(4)
C29 C24 C25 C26 0.1(6)
P1 C24 C25 C26 -179.5(3)
C24 C29 C28 C27 0.6(6)
C15 N3 C11 C10 175.0(3)
Al1 N3 C11 C10 -29.3(4)
C15 N3 C11 C12 -4.6(5)
Al1 N3 C11 C12 151.1(3)
P1 C10 C11 N3 -25.4(5)
P1 C10 C11 C12 154.2(3)
C1 C2 C3 C4 -1.5(7)
C9 C4 C3 C2 -179.0(4)
C5 C4 C3 C2 -0.4(6)
C5 N1 C1 C2 0.8(6)
Al1 N1 C1 C2 -165.1(3)
C3 C2 C1 N1 1.4(7)
C3 C4 C9 C8 178.7(4)
C5 C4 C9 C8 0.1(6)
C24 C25 C26 C27 -1.1(7)
N3 C11 C12 C13 5.0(6)
C10 C11 C12 C13 -174.6(4)
C25 C26 C27 C28 1.9(7)
C29 C28 C27 C26 -1.6(7)
C4 C9 C8 C7 -0.8(6)
C6 C7 C8 C9 0.1(6)
C11 C12 C13 C14 -1.8(6)
C22 C21 C20 C19 -0.4(6)
C18 C19 C20 C21 0.4(6)
N3 C15 C14 C13 1.9(7)
C12 C13 C14 C15 -1.6(7)

loop_
_platon_squeeze_void_nr
_platon_squeeze_void_average_x
_platon_squeeze_void_average_y
_platon_squeeze_void_average_z
_platon_squeeze_void_volume
_platon_squeeze_void_count_electrons
_platon_squeeze_void_content
1 0.199 0.441 0.139 28 0 ' '
2 0.801 0.558 0.861 28 0 ' '
